data_7046767
loop_
_publ_author_name
'Vignesh, Kuduva R.'
'Langley, Stuart K.'
'Gartshore, Christopher J.'
'Borilovi\'c, Ivana'
'Forsyth, Craig M.'
'Rajaraman, Gopalan'
'Murray, Keith S.'

_publ_section_title
;
 Rationalizing the sign and magnitude of the magnetic coupling and
 anisotropy in dinuclear manganese(iii) complexes.
;
_journal_issue 34
_journal_name_full 'Dalton transactions (Cambridge, England : 2003)'
_journal_page_first 11820
_journal_page_last 11833
_journal_paper_doi 10.1039/c8dt01410h
_journal_volume 47
_journal_year 2018
_chemical_formula_moiety 'C36 H30 Mn2 N6 O11, 2(C2 H3 N)'
_chemical_formula_sum 'C40 H36 Mn2 N8 O11'
_chemical_formula_weight 914.65
_space_group_crystal_system triclinic
_space_group_IT_number 2
_space_group_name_Hall '-P 1'
_space_group_name_H-M_alt 'P -1'
_symmetry_space_group_name_Hall '-P 1'
_symmetry_space_group_name_H-M 'P -1'
_atom_sites_solution_hydrogens geom
_audit_block_doi 10.5517/ccdc.csd.cc1zlxt9
_audit_creation_method SHELXL-2016/6
_audit_update_record
;
2018-06-12 deposited with the CCDC.
2018-06-19 downloaded from the CCDC.
;
_cell_angle_alpha 102.762(4)
_cell_angle_beta 98.430(4)
_cell_angle_gamma 118.206(4)
_cell_formula_units_Z 2
_cell_length_a 13.3895(12)
_cell_length_b 13.4068(11)
_cell_length_c 14.0228(11)
_cell_measurement_reflns_used 8102
_cell_measurement_temperature 123(2)
_cell_measurement_theta_max 26.11
_cell_measurement_theta_min 2.11
_cell_volume 2069.2(3)
_computing_cell_refinement 'Bruker Apex2 V2.0'
_computing_data_collection 'Bruker Apex2 V2.0'
_computing_data_reduction 'Bruker Apex2 V2.0'
_computing_structure_refinement 'SHELXL-2016/6 (Sheldrick, 2016)'
_computing_structure_solution 'SHELXS-97 (Sheldrick, 1990)'
_diffrn_ambient_temperature 123(2)
_diffrn_measured_fraction_theta_full 0.967
_diffrn_measured_fraction_theta_max 0.963
_diffrn_measurement_device_type 'APEX X8'
_diffrn_measurement_method 'scans in phi and omega'
_diffrn_radiation_monochromator graphite
_diffrn_radiation_source 'fine-focus sealed tube'
_diffrn_radiation_type MoK\a
_diffrn_radiation_wavelength 0.71073
_diffrn_reflns_av_R_equivalents 0.0469
_diffrn_reflns_av_unetI/netI 0.0829
_diffrn_reflns_Laue_measured_fraction_full 0.967
_diffrn_reflns_Laue_measured_fraction_max 0.963
_diffrn_reflns_limit_h_max 16
_diffrn_reflns_limit_h_min -16
_diffrn_reflns_limit_k_max 16
_diffrn_reflns_limit_k_min -16
_diffrn_reflns_limit_l_max 16
_diffrn_reflns_limit_l_min -15
_diffrn_reflns_number 16517
_diffrn_reflns_point_group_measured_fraction_full 0.967
_diffrn_reflns_point_group_measured_fraction_max 0.963
_diffrn_reflns_theta_full 25.242
_diffrn_reflns_theta_max 25.463
_diffrn_reflns_theta_min 2.768
_exptl_absorpt_coefficient_mu 0.680
_exptl_absorpt_correction_T_max 0.934
_exptl_absorpt_correction_T_min 0.849
_exptl_absorpt_correction_type multi-scan
_exptl_absorpt_process_details SADABS
_exptl_crystal_colour brown
_exptl_crystal_density_diffrn 1.468
_exptl_crystal_density_method 'not measured'
_exptl_crystal_description plate
_exptl_crystal_F_000 940
_exptl_crystal_size_max 0.5
_exptl_crystal_size_mid 0.2
_exptl_crystal_size_min 0.1
_refine_diff_density_max 0.634
_refine_diff_density_min -0.480
_refine_diff_density_rms 0.085
_refine_ls_extinction_method none
_refine_ls_goodness_of_fit_ref 0.986
_refine_ls_hydrogen_treatment constr
_refine_ls_matrix_type full
_refine_ls_number_parameters 554
_refine_ls_number_reflns 7373
_refine_ls_number_restraints 0
_refine_ls_restrained_S_all 0.986
_refine_ls_R_factor_all 0.0805
_refine_ls_R_factor_gt 0.0485
_refine_ls_shift/su_max 0.000
_refine_ls_shift/su_mean 0.000
_refine_ls_structure_factor_coef Fsqd
_refine_ls_weighting_details 'w=1/[\s^2^(Fo^2^)+(0.0621P)^2^] where P=(Fo^2^+2Fc^2^)/3'
_refine_ls_weighting_scheme calc
_refine_ls_wR_factor_gt 0.1103
_refine_ls_wR_factor_ref 0.1265
_reflns_Friedel_coverage 0.000
_reflns_number_gt 5122
_reflns_number_total 7373
_reflns_threshold_expression 'I > 2\s(I)'
_cod_data_source_file c8dt01410h2.cif
_cod_data_source_block Compound10
_cod_depositor_comments 'Adding full bibliography for 7046766--7046777.cif.'
_cod_database_code 7046767
_shelx_shelxl_version_number 2016/6
_shelx_space_group_comment
;
The symmetry employed for this shelxl refinement is uniquely defined
by the following loop, which should always be used as a source of
symmetry information in preference to the above space-group names.
They are only intended as comments.
;

loop_
_space_group_symop_operation_xyz
'x, y, z'
'-x, -y, -z'

loop_
_atom_site_label
_atom_site_type_symbol
_atom_site_fract_x
_atom_site_fract_y
_atom_site_fract_z
_atom_site_U_iso_or_equiv
_atom_site_adp_type
_atom_site_occupancy
_atom_site_site_symmetry_order
_atom_site_calc_flag
_atom_site_refinement_flags_posn
_atom_site_refinement_flags_adp
Mn1 Mn 0.15284(4) 0.05382(4) 0.29172(4) 0.01350(15) Uani 1 1 d . .
Mn2 Mn 0.41065(4) 0.19511(4) 0.27097(4) 0.01342(15) Uani 1 1 d . .
N5 N 0.0288(3) 0.1887(3) 0.3892(2) 0.0209(7) Uani 1 1 d . .
N3 N 0.4913(2) 0.3755(2) 0.3446(2) 0.0140(6) Uani 1 1 d . .
O3 O 0.3617(2) 0.03172(19) 0.19188(17) 0.0178(6) Uani 1 1 d . .
C9 C 0.3548(3) 0.1111(3) 0.4569(3) 0.0153(8) Uani 1 1 d . .
N4 N 0.5872(2) 0.2462(2) 0.3088(2) 0.0148(6) Uani 1 1 d . .
O5 O 0.4309(2) 0.1625(2) 0.41498(17) 0.0201(6) Uani 1 1 d . .
O6 O 0.1202(2) 0.1800(2) 0.39998(18) 0.0244(6) Uani 1 1 d . .
O4 O 0.2431(2) 0.0566(2) 0.41556(17) 0.0176(5) Uani 1 1 d . .
O1 O 0.26759(19) 0.17404(19) 0.26463(17) 0.0158(5) Uani 1 1 d . .
O2 O 0.1755(2) -0.0790(2) 0.19417(18) 0.0190(6) Uani 1 1 d . .
O10 O 0.4492(2) 0.3179(2) 0.0107(2) 0.0350(7) Uani 1 1 d . .
O7 O 0.0410(2) 0.2873(2) 0.43189(19) 0.0268(6) Uani 1 1 d . .
O11 O 0.5714(2) 0.4018(2) 0.16342(19) 0.0267(6) Uani 1 1 d . .
O9 O 0.4152(2) 0.2227(2) 0.11918(18) 0.0240(6) Uani 1 1 d . .
N2 N 0.0042(2) -0.0988(2) 0.2909(2) 0.0161(7) Uani 1 1 d . .
O8 O -0.0687(2) 0.1017(2) 0.3387(2) 0.0454(9) Uani 1 1 d . .
C32 C 0.6627(3) 0.3603(3) 0.3721(3) 0.0159(8) Uani 1 1 d . .
C36 C 0.6273(3) 0.1718(3) 0.2907(3) 0.0210(8) Uani 1 1 d . .
H36 H 0.573833 0.091553 0.246301 0.025 Uiso 1 1 calc R U
N6 N 0.4802(3) 0.3165(3) 0.0977(2) 0.0206(7) Uani 1 1 d . .
N1 N 0.0258(2) 0.0326(2) 0.1746(2) 0.0138(6) Uani 1 1 d . .
C27 C 0.4358(3) 0.4366(3) 0.3494(2) 0.0170(8) Uani 1 1 d . .
H27 H 0.352513 0.394406 0.319171 0.020 Uiso 1 1 calc R U
C30 C 0.6735(3) 0.5556(3) 0.4404(3) 0.0175(8) Uani 1 1 d . .
H30 H 0.755690 0.595407 0.474617 0.021 Uiso 1 1 calc R U
C1 C 0.2625(3) -0.0666(3) 0.1643(3) 0.0152(8) Uani 1 1 d . .
C29 C 0.6166(3) 0.6190(3) 0.4433(3) 0.0200(8) Uani 1 1 d . .
H29 H 0.660158 0.703354 0.476836 0.024 Uiso 1 1 calc R U
C31 C 0.6104(3) 0.4349(3) 0.3878(3) 0.0139(8) Uani 1 1 d . .
C22 C -0.0923(3) -0.1440(3) 0.2122(3) 0.0146(8) Uani 1 1 d . .
C23 C -0.1921(3) -0.2545(3) 0.1931(3) 0.0204(8) Uani 1 1 d . .
H23 H -0.259514 -0.285398 0.136833 0.024 Uiso 1 1 calc R U
C17 C 0.0436(3) 0.1126(3) 0.1264(3) 0.0191(8) Uani 1 1 d . .
H17 H 0.120430 0.181914 0.144054 0.023 Uiso 1 1 calc R U
C10 C 0.3943(3) 0.1169(3) 0.5646(3) 0.0152(8) Uani 1 1 d . .
C33 C 0.7797(3) 0.4010(3) 0.4183(3) 0.0222(9) Uani 1 1 d . .
H33 H 0.831506 0.481243 0.463163 0.027 Uiso 1 1 calc R U
C2 C 0.2514(3) -0.1728(3) 0.0896(3) 0.0154(8) Uani 1 1 d . .
C34 C 0.8199(3) 0.3239(3) 0.3986(3) 0.0275(9) Uani 1 1 d . .
H34 H 0.900265 0.350719 0.429279 0.033 Uiso 1 1 calc R U
C28 C 0.4963(3) 0.5589(3) 0.3971(3) 0.0204(8) Uani 1 1 d . .
H28 H 0.455925 0.601172 0.398188 0.024 Uiso 1 1 calc R U
C26 C 0.0036(3) -0.1619(3) 0.3528(3) 0.0221(9) Uani 1 1 d . .
H26 H 0.072023 -0.129763 0.408371 0.026 Uiso 1 1 calc R U
C24 C -0.1925(3) -0.3197(3) 0.2568(3) 0.0240(9) Uani 1 1 d . .
H24 H -0.259993 -0.396325 0.244763 0.029 Uiso 1 1 calc R U
C20 C -0.1764(3) -0.0886(3) 0.0744(3) 0.0193(8) Uani 1 1 d . .
H20 H -0.252244 -0.159276 0.056580 0.023 Uiso 1 1 calc R U
C11 C 0.3141(3) 0.0967(3) 0.6212(3) 0.0186(8) Uani 1 1 d . .
H11 H 0.235320 0.073806 0.589375 0.022 Uiso 1 1 calc R U
C35 C 0.7428(3) 0.2064(3) 0.3337(3) 0.0257(9) Uani 1 1 d . .
H35 H 0.769042 0.151628 0.319369 0.031 Uiso 1 1 calc R U
C19 C -0.1572(3) -0.0054(3) 0.0256(3) 0.0221(9) Uani 1 1 d . .
H19 H -0.220412 -0.018563 -0.026499 0.026 Uiso 1 1 calc R U
C18 C -0.0469(3) 0.0966(3) 0.0517(3) 0.0201(8) Uani 1 1 d . .
H18 H -0.033606 0.154795 0.018892 0.024 Uiso 1 1 calc R U
C21 C -0.0829(3) -0.0666(3) 0.1497(2) 0.0148(8) Uani 1 1 d . .
C13 C 0.4614(4) 0.1419(3) 0.7691(3) 0.0273(10) Uani 1 1 d . .
H13 H 0.485536 0.152356 0.839590 0.033 Uiso 1 1 calc R U
C4 C 0.3166(4) -0.2457(4) -0.0459(3) 0.0346(11) Uani 1 1 d . .
H4 H 0.363543 -0.231199 -0.091721 0.042 Uiso 1 1 calc R U
C14 C 0.5400(3) 0.1592(3) 0.7130(3) 0.0262(9) Uani 1 1 d . .
H14 H 0.617808 0.179903 0.745645 0.031 Uiso 1 1 calc R U
C7 C 0.1741(3) -0.2898(3) 0.0864(3) 0.0236(9) Uani 1 1 d . .
C3 C 0.3219(3) -0.1518(3) 0.0233(3) 0.0253(9) Uani 1 1 d . .
H3 H 0.373844 -0.071828 0.026067 0.030 Uiso 1 1 calc R U
C12 C 0.3474(3) 0.1095(3) 0.7235(3) 0.0241(9) Uani 1 1 d . .
H12 H 0.292041 0.096010 0.761715 0.029 Uiso 1 1 calc R U
C25 C -0.0939(3) -0.2722(3) 0.3378(3) 0.0258(9) Uani 1 1 d . .
H25 H -0.093009 -0.315120 0.383198 0.031 Uiso 1 1 calc R U
C15 C 0.5107(3) 0.1476(3) 0.6100(3) 0.0182(8) Uani 1 1 d . .
C16 C 0.6041(3) 0.1683(3) 0.5551(3) 0.0272(9) Uani 1 1 d . .
H16A H 0.635934 0.247193 0.546543 0.041 Uiso 1 1 calc R U
H16B H 0.568693 0.105829 0.487782 0.041 Uiso 1 1 calc R U
H16C H 0.668270 0.165116 0.595271 0.041 Uiso 1 1 calc R U
C5 C 0.2422(4) -0.3618(4) -0.0483(3) 0.0404(12) Uani 1 1 d . .
H5 H 0.238565 -0.427245 -0.095386 0.048 Uiso 1 1 calc R U
C6 C 0.1731(4) -0.3829(4) 0.0177(3) 0.0360(11) Uani 1 1 d . .
H6 H 0.123703 -0.462913 0.016033 0.043 Uiso 1 1 calc R U
C8 C 0.0966(4) -0.3214(4) 0.1538(3) 0.0417(12) Uani 1 1 d . .
H8A H 0.030960 -0.309638 0.132796 0.063 Uiso 1 1 calc R U
H8B H 0.142662 -0.269908 0.224739 0.063 Uiso 1 1 calc R U
H8C H 0.064983 -0.405610 0.148469 0.063 Uiso 1 1 calc R U
C2S C 0.0025(4) 0.3712(4) 0.2209(3) 0.0441(12) Uani 1 1 d . .
H2S1 H -0.005401 0.354511 0.147655 0.066 Uiso 1 1 calc R U
H2S2 H -0.040680 0.410589 0.240324 0.066 Uiso 1 1 calc R U
H2S3 H -0.030242 0.295636 0.235707 0.066 Uiso 1 1 calc R U
N1S N 0.2250(4) 0.5110(4) 0.3249(4) 0.0695(14) Uani 1 1 d . .
C1S C 0.1268(5) 0.4492(5) 0.2787(4) 0.0463(12) Uani 1 1 d . .
N2S N 0.1758(4) 0.3535(4) 0.0500(3) 0.0534(12) Uani 1 1 d . .
C4S C 0.2706(5) 0.4314(4) 0.0825(3) 0.0366(11) Uani 1 1 d . .
C5S C 0.3917(4) 0.5322(4) 0.1220(3) 0.0428(12) Uani 1 1 d . .
H5S1 H 0.415274 0.564718 0.067518 0.064 Uiso 1 1 calc R U
H5S2 H 0.444080 0.505460 0.146539 0.064 Uiso 1 1 calc R U
H5S3 H 0.397730 0.594608 0.178563 0.064 Uiso 1 1 calc R U

loop_
_atom_site_aniso_label
_atom_site_aniso_U_11
_atom_site_aniso_U_22
_atom_site_aniso_U_33
_atom_site_aniso_U_23
_atom_site_aniso_U_13
_atom_site_aniso_U_12
Mn1 0.0068(3) 0.0138(3) 0.0156(3) 0.0053(2) 0.0011(2) 0.0026(2)
Mn2 0.0072(3) 0.0123(3) 0.0168(3) 0.0038(2) 0.0018(2) 0.0031(2)
N5 0.0123(17) 0.0241(18) 0.0212(18) 0.0071(15) 0.0051(15) 0.0059(15)
N3 0.0073(15) 0.0172(15) 0.0142(16) 0.0058(13) 0.0022(13) 0.0041(13)
O3 0.0110(13) 0.0132(12) 0.0234(14) 0.0037(11) 0.0024(11) 0.0038(11)
C9 0.013(2) 0.0130(17) 0.021(2) 0.0046(16) 0.0029(17) 0.0088(16)
N4 0.0109(15) 0.0157(15) 0.0205(17) 0.0075(13) 0.0073(13) 0.0075(13)
O5 0.0124(13) 0.0278(14) 0.0177(14) 0.0106(12) 0.0027(11) 0.0081(12)
O6 0.0134(14) 0.0280(14) 0.0255(15) -0.0017(12) -0.0021(12) 0.0128(12)
O4 0.0095(13) 0.0211(13) 0.0182(14) 0.0093(11) 0.0021(11) 0.0045(11)
O1 0.0078(12) 0.0157(12) 0.0229(14) 0.0084(11) 0.0041(11) 0.0048(11)
O2 0.0148(14) 0.0144(12) 0.0261(15) 0.0068(11) 0.0073(12) 0.0059(11)
O10 0.0253(16) 0.0401(17) 0.0265(17) 0.0213(14) 0.0030(13) 0.0044(14)
O7 0.0219(15) 0.0219(14) 0.0318(16) 0.0012(12) -0.0002(13) 0.0133(12)
O11 0.0145(14) 0.0188(13) 0.0244(15) 0.0012(12) 0.0011(13) -0.0039(12)
O9 0.0189(14) 0.0189(13) 0.0215(15) 0.0081(12) 0.0028(12) 0.0008(12)
N2 0.0109(16) 0.0174(15) 0.0168(16) 0.0052(13) 0.0028(13) 0.0056(13)
O8 0.0093(15) 0.0329(17) 0.060(2) -0.0182(15) 0.0002(15) 0.0028(14)
C32 0.0139(19) 0.0135(17) 0.017(2) 0.0056(15) 0.0059(16) 0.0042(16)
C36 0.019(2) 0.0175(19) 0.030(2) 0.0093(17) 0.0105(18) 0.0108(17)
N6 0.0160(18) 0.0244(17) 0.0224(19) 0.0113(15) 0.0095(15) 0.0087(16)
N1 0.0091(15) 0.0130(14) 0.0140(16) 0.0031(13) 0.0007(13) 0.0032(13)
C27 0.0114(19) 0.025(2) 0.016(2) 0.0078(16) 0.0044(16) 0.0098(17)
C30 0.0112(19) 0.0184(18) 0.018(2) 0.0044(16) 0.0031(16) 0.0050(16)
C1 0.0129(19) 0.0173(18) 0.0140(19) 0.0062(16) -0.0022(16) 0.0080(17)
C29 0.020(2) 0.0138(18) 0.023(2) 0.0043(16) 0.0072(18) 0.0076(17)
C31 0.0112(18) 0.0176(18) 0.0154(19) 0.0062(15) 0.0061(16) 0.0085(16)
C22 0.0098(18) 0.0157(18) 0.017(2) 0.0048(15) 0.0058(16) 0.0051(15)
C23 0.0116(19) 0.0192(19) 0.018(2) 0.0038(16) 0.0002(16) 0.0013(16)
C17 0.016(2) 0.0157(18) 0.023(2) 0.0073(16) 0.0054(17) 0.0057(16)
C10 0.0121(19) 0.0134(17) 0.0138(19) 0.0024(15) -0.0024(15) 0.0045(15)
C33 0.012(2) 0.0210(19) 0.026(2) 0.0043(17) 0.0011(17) 0.0058(17)
C2 0.0137(19) 0.0167(18) 0.0135(19) 0.0016(15) -0.0023(16) 0.0093(16)
C34 0.014(2) 0.033(2) 0.037(3) 0.013(2) 0.0047(19) 0.0140(19)
C28 0.022(2) 0.0166(18) 0.022(2) 0.0038(16) 0.0052(18) 0.0115(17)
C26 0.015(2) 0.027(2) 0.022(2) 0.0119(18) 0.0039(17) 0.0084(18)
C24 0.016(2) 0.0144(18) 0.027(2) 0.0085(17) 0.0054(18) -0.0026(16)
C20 0.0111(19) 0.0176(19) 0.020(2) 0.0029(16) 0.0015(16) 0.0034(16)
C11 0.015(2) 0.0191(18) 0.019(2) 0.0055(16) 0.0017(17) 0.0080(16)
C35 0.020(2) 0.028(2) 0.038(3) 0.0119(19) 0.0096(19) 0.0186(19)
C19 0.018(2) 0.026(2) 0.018(2) 0.0062(17) -0.0018(17) 0.0116(18)
C18 0.020(2) 0.0198(19) 0.020(2) 0.0104(16) 0.0034(17) 0.0096(17)
C21 0.0096(18) 0.0124(17) 0.0133(19) 0.0001(15) -0.0009(15) 0.0019(15)
C13 0.038(3) 0.019(2) 0.012(2) 0.0067(17) -0.0044(19) 0.0077(19)
C4 0.038(3) 0.053(3) 0.024(2) 0.007(2) 0.008(2) 0.035(2)
C14 0.021(2) 0.025(2) 0.025(2) 0.0101(18) -0.0046(18) 0.0083(18)
C7 0.021(2) 0.021(2) 0.022(2) 0.0016(17) -0.0029(18) 0.0106(18)
C3 0.023(2) 0.030(2) 0.023(2) 0.0069(18) 0.0008(18) 0.0158(19)
C12 0.025(2) 0.027(2) 0.022(2) 0.0090(18) 0.0062(19) 0.0152(19)
C25 0.025(2) 0.026(2) 0.026(2) 0.0179(18) 0.0085(19) 0.0094(19)
C15 0.0139(19) 0.0144(18) 0.022(2) 0.0034(16) 0.0001(17) 0.0066(16)
C16 0.011(2) 0.031(2) 0.038(2) 0.0140(19) -0.0001(18) 0.0108(18)
C5 0.040(3) 0.046(3) 0.032(3) -0.009(2) -0.006(2) 0.034(2)
C6 0.029(2) 0.018(2) 0.046(3) -0.003(2) -0.010(2) 0.0132(19)
C8 0.038(3) 0.027(2) 0.049(3) 0.013(2) 0.005(2) 0.010(2)
C2S 0.034(3) 0.055(3) 0.042(3) 0.017(2) 0.009(2) 0.023(2)
N1S 0.043(3) 0.083(3) 0.070(3) 0.013(3) 0.007(3) 0.032(3)
C1S 0.041(3) 0.058(3) 0.044(3) 0.016(3) 0.014(3) 0.029(3)
N2S 0.059(3) 0.036(2) 0.064(3) 0.022(2) 0.035(3) 0.017(2)
C4S 0.053(3) 0.026(2) 0.043(3) 0.019(2) 0.029(3) 0.022(2)
C5S 0.044(3) 0.032(2) 0.052(3) 0.019(2) 0.016(2) 0.017(2)

loop_
_atom_type_symbol
_atom_type_description
_atom_type_scat_dispersion_real
_atom_type_scat_dispersion_imag
_atom_type_scat_source
C C 0.0033 0.0016 'International Tables Vol C Tables 4.2.6.8 and 6.1.1.4'
H H 0.0000 0.0000 'International Tables Vol C Tables 4.2.6.8 and 6.1.1.4'
Mn Mn 0.3368 0.7283 'International Tables Vol C Tables 4.2.6.8 and 6.1.1.4'
N N 0.0061 0.0033 'International Tables Vol C Tables 4.2.6.8 and 6.1.1.4'
O O 0.0106 0.0060 'International Tables Vol C Tables 4.2.6.8 and 6.1.1.4'

loop_
_geom_angle_atom_site_label_1
_geom_angle_atom_site_label_2
_geom_angle_atom_site_label_3
_geom_angle
O1 Mn1 O4 100.41(10)
O1 Mn1 N1 91.71(11)
O4 Mn1 N1 166.78(10)
O1 Mn1 N2 168.21(11)
O4 Mn1 N2 90.06(10)
N1 Mn1 N2 78.43(11)
O1 Mn1 O2 92.36(10)
O4 Mn1 O2 92.79(10)
N1 Mn1 O2 91.96(10)
N2 Mn1 O2 81.64(10)
O1 Mn1 O6 92.59(10)
O4 Mn1 O6 84.86(9)
N1 Mn1 O6 89.37(10)
N2 Mn1 O6 93.76(10)
O2 Mn1 O6 174.84(9)
O1 Mn1 Mn2 28.03(7)
O4 Mn1 Mn2 80.22(7)
N1 Mn1 Mn2 112.96(8)
N2 Mn1 Mn2 153.28(8)
O2 Mn1 Mn2 74.12(6)
O6 Mn1 Mn2 109.91(7)
O1 Mn2 O3 98.76(10)
O1 Mn2 N3 91.49(10)
O3 Mn2 N3 168.67(10)
O1 Mn2 N4 167.67(11)
O3 Mn2 N4 91.68(10)
N3 Mn2 N4 78.74(11)
O1 Mn2 O5 93.65(10)
O3 Mn2 O5 92.81(10)
N3 Mn2 O5 91.34(10)
N4 Mn2 O5 79.22(10)
O1 Mn2 O9 95.90(10)
O3 Mn2 O9 82.75(9)
N3 Mn2 O9 91.45(10)
N4 Mn2 O9 91.89(10)
O5 Mn2 O9 169.98(9)
O1 Mn2 Mn1 28.12(7)
O3 Mn2 Mn1 79.99(7)
N3 Mn2 Mn1 111.31(8)
N4 Mn2 Mn1 151.32(8)
O5 Mn2 Mn1 73.89(6)
O9 Mn2 Mn1 113.90(7)
O8 N5 O7 120.9(3)
O8 N5 O6 120.5(3)
O7 N5 O6 118.6(3)
C27 N3 C31 119.6(3)
C27 N3 Mn2 124.7(2)
C31 N3 Mn2 115.7(2)
C1 O3 Mn2 131.3(2)
O5 C9 O4 124.3(3)
O5 C9 C10 119.0(3)
O4 C9 C10 116.6(3)
C36 N4 C32 118.9(3)
C36 N4 Mn2 125.2(2)
C32 N4 Mn2 114.8(2)
C9 O5 Mn2 130.1(2)
N5 O6 Mn1 128.3(2)
C9 O4 Mn1 130.9(2)
Mn2 O1 Mn1 123.85(13)
C1 O2 Mn1 129.8(2)
N6 O9 Mn2 130.4(2)
C26 N2 C22 119.3(3)
C26 N2 Mn1 124.8(2)
C22 N2 Mn1 115.2(2)
N4 C32 C33 121.5(3)
N4 C32 C31 114.9(3)
C33 C32 C31 123.6(3)
N4 C36 C35 122.8(3)
N4 C36 H36 118.6
C35 C36 H36 118.6
O10 N6 O11 122.2(3)
O10 N6 O9 118.1(3)
O11 N6 O9 119.6(3)
C17 N1 C21 119.8(3)
C17 N1 Mn1 124.0(2)
C21 N1 Mn1 116.2(2)
N3 C27 C28 121.7(3)
N3 C27 H27 119.2
C28 C27 H27 119.2
C31 C30 C29 119.4(3)
C31 C30 H30 120.3
C29 C30 H30 120.3
O2 C1 O3 124.5(3)
O2 C1 C2 118.9(3)
O3 C1 C2 116.6(3)
C28 C29 C30 119.6(3)
C28 C29 H29 120.2
C30 C29 H29 120.2
N3 C31 C30 120.8(3)
N3 C31 C32 114.9(3)
C30 C31 C32 124.3(3)
N2 C22 C23 121.6(3)
N2 C22 C21 115.0(3)
C23 C22 C21 123.4(3)
C22 C23 C24 119.0(3)
C22 C23 H23 120.5
C24 C23 H23 120.5
N1 C17 C18 121.4(3)
N1 C17 H17 119.3
C18 C17 H17 119.3
C11 C10 C15 120.2(3)
C11 C10 C9 117.8(3)
C15 C10 C9 121.9(3)
C34 C33 C32 119.1(3)
C34 C33 H33 120.5
C32 C33 H33 120.5
C7 C2 C3 120.5(3)
C7 C2 C1 121.4(3)
C3 C2 C1 118.1(3)
C33 C34 C35 119.8(3)
C33 C34 H34 120.1
C35 C34 H34 120.1
C27 C28 C29 118.8(3)
C27 C28 H28 120.6
C29 C28 H28 120.6
N2 C26 C25 121.6(4)
N2 C26 H26 119.2
C25 C26 H26 119.2
C25 C24 C23 119.1(3)
C25 C24 H24 120.5
C23 C24 H24 120.5
C19 C20 C21 118.3(3)
C19 C20 H20 120.9
C21 C20 H20 120.9
C12 C11 C10 120.9(3)
C12 C11 H11 119.5
C10 C11 H11 119.5
C36 C35 C34 118.0(4)
C36 C35 H35 121.0
C34 C35 H35 121.0
C20 C19 C18 120.5(3)
C20 C19 H19 119.8
C18 C19 H19 119.8
C17 C18 C19 118.6(3)
C17 C18 H18 120.7
C19 C18 H18 120.7
N1 C21 C20 121.5(3)
N1 C21 C22 114.4(3)
C20 C21 C22 124.1(3)
C14 C13 C12 119.9(3)
C14 C13 H13 120.0
C12 C13 H13 120.0
C3 C4 C5 119.3(4)
C3 C4 H4 120.3
C5 C4 H4 120.3
C13 C14 C15 122.7(4)
C13 C14 H14 118.6
C15 C14 H14 118.6
C6 C7 C2 117.6(4)
C6 C7 C8 117.6(4)
C2 C7 C8 124.7(3)
C4 C3 C2 120.6(4)
C4 C3 H3 119.7
C2 C3 H3 119.7
C13 C12 C11 119.3(4)
C13 C12 H12 120.3
C11 C12 H12 120.3
C24 C25 C26 119.4(3)
C24 C25 H25 120.3
C26 C25 H25 120.3
C14 C15 C10 116.8(3)
C14 C15 C16 118.5(3)
C10 C15 C16 124.8(3)
C15 C16 H16A 109.5
C15 C16 H16B 109.5
H16A C16 H16B 109.5
C15 C16 H16C 109.5
H16A C16 H16C 109.5
H16B C16 H16C 109.5
C6 C5 C4 120.3(4)
C6 C5 H5 119.9
C4 C5 H5 119.9
C5 C6 C7 121.6(4)
C5 C6 H6 119.2
C7 C6 H6 119.2
C7 C8 H8A 109.5
C7 C8 H8B 109.5
H8A C8 H8B 109.5
C7 C8 H8C 109.5
H8A C8 H8C 109.5
H8B C8 H8C 109.5
C1S C2S H2S1 109.5
C1S C2S H2S2 109.5
H2S1 C2S H2S2 109.5
C1S C2S H2S3 109.5
H2S1 C2S H2S3 109.5
H2S2 C2S H2S3 109.5
N1S C1S C2S 179.6(6)
N2S C4S C5S 178.6(5)
C4S C5S H5S1 109.5
C4S C5S H5S2 109.5
H5S1 C5S H5S2 109.5
C4S C5S H5S3 109.5
H5S1 C5S H5S3 109.5
H5S2 C5S H5S3 109.5

loop_
_geom_bond_atom_site_label_1
_geom_bond_atom_site_label_2
_geom_bond_distance
Mn1 O1 1.790(2)
Mn1 O4 1.947(2)
Mn1 N1 2.046(3)
Mn1 N2 2.069(3)
Mn1 O2 2.165(2)
Mn1 O6 2.262(2)
Mn1 Mn2 3.1537(8)
Mn2 O1 1.785(2)
Mn2 O3 1.953(2)
Mn2 N3 2.045(3)
Mn2 N4 2.068(3)
Mn2 O5 2.164(2)
Mn2 O9 2.244(2)
N5 O8 1.222(4)
N5 O7 1.245(4)
N5 O6 1.274(4)
N3 C27 1.340(4)
N3 C31 1.358(4)
O3 C1 1.273(4)
C9 O5 1.245(4)
C9 O4 1.278(4)
C9 C10 1.497(5)
N4 C36 1.335(4)
N4 C32 1.351(4)
O2 C1 1.246(4)
O10 N6 1.237(4)
O11 N6 1.239(3)
O9 N6 1.280(3)
N2 C26 1.337(4)
N2 C22 1.342(4)
C32 C33 1.382(5)
C32 C31 1.467(5)
C36 C35 1.377(5)
C36 H36 0.9500
N1 C17 1.338(4)
N1 C21 1.351(4)
C27 C28 1.376(5)
C27 H27 0.9500
C30 C31 1.369(5)
C30 C29 1.382(5)
C30 H30 0.9500
C1 C2 1.497(5)
C29 C28 1.379(5)
C29 H29 0.9500
C22 C23 1.378(4)
C22 C21 1.473(5)
C23 C24 1.379(5)
C23 H23 0.9500
C17 C18 1.377(5)
C17 H17 0.9500
C10 C11 1.388(5)
C10 C15 1.411(5)
C33 C34 1.370(5)
C33 H33 0.9500
C2 C7 1.398(5)
C2 C3 1.399(5)
C34 C35 1.389(5)
C34 H34 0.9500
C28 H28 0.9500
C26 C25 1.376(5)
C26 H26 0.9500
C24 C25 1.373(5)
C24 H24 0.9500
C20 C19 1.377(5)
C20 C21 1.377(5)
C20 H20 0.9500
C11 C12 1.384(5)
C11 H11 0.9500
C35 H35 0.9500
C19 C18 1.377(5)
C19 H19 0.9500
C18 H18 0.9500
C13 C14 1.369(5)
C13 C12 1.375(5)
C13 H13 0.9500
C4 C3 1.375(5)
C4 C5 1.385(6)
C4 H4 0.9500
C14 C15 1.394(5)
C14 H14 0.9500
C7 C6 1.391(5)
C7 C8 1.483(5)
C3 H3 0.9500
C12 H12 0.9500
C25 H25 0.9500
C15 C16 1.512(5)
C16 H16A 0.9800
C16 H16B 0.9800
C16 H16C 0.9800
C5 C6 1.382(6)
C5 H5 0.9500
C6 H6 0.9500
C8 H8A 0.9800
C8 H8B 0.9800
C8 H8C 0.9800
C2S C1S 1.451(6)
C2S H2S1 0.9800
C2S H2S2 0.9800
C2S H2S3 0.9800
N1S C1S 1.148(6)
N2S C4S 1.130(6)
C4S C5S 1.448(6)
C5S H5S1 0.9800
C5S H5S2 0.9800
C5S H5S3 0.9800

loop_
_geom_hbond_atom_site_label_D
_geom_hbond_atom_site_label_H
_geom_hbond_atom_site_label_A
_geom_hbond_distance_DH
_geom_hbond_distance_HA
_geom_hbond_distance_DA
_geom_hbond_angle_DHA
_geom_hbond_site_symmetry_A
C36 H36 O3 0.95 2.50 3.030(4) 115.6 .
C27 H27 O1 0.95 2.49 2.958(4) 110.7 .
C30 H30 O6 0.95 2.65 3.261(4) 123.0 2_666
C30 H30 O7 0.95 2.37 3.312(4) 173.8 2_666
C17 H17 O1 0.95 2.46 2.947(4) 111.7 .
C33 H33 O7 0.95 2.64 3.578(4) 171.4 2_666
C28 H28 N1S 0.95 2.66 3.326(6) 127.8 .
C26 H26 O4 0.95 2.43 2.965(4) 115.4 .
C20 H20 O10 0.95 2.33 3.271(4) 168.7 2
C35 H35 O8 0.95 2.55 3.418(5) 151.4 1_655
C18 H18 N2S 0.95 2.69 3.332(5) 125.8 .
C25 H25 O7 0.95 2.48 3.275(4) 141.3 2_556
C5S H5S1 O10 0.98 2.37 3.287(5) 155.4 2_665
C36 H36 O3 0.95 2.50 3.030(4) 115.6 .
C27 H27 O1 0.95 2.49 2.958(4) 110.7 .
C30 H30 O6 0.95 2.65 3.261(4) 123.0 2_666
C30 H30 O7 0.95 2.37 3.312(4) 173.8 2_666
C17 H17 O1 0.95 2.46 2.947(4) 111.7 .
C33 H33 O7 0.95 2.64 3.578(4) 171.4 2_666
C28 H28 N1S 0.95 2.66 3.326(6) 127.8 .
C26 H26 O4 0.95 2.43 2.965(4) 115.4 .
C20 H20 O10 0.95 2.33 3.271(4) 168.7 2
C35 H35 O8 0.95 2.55 3.418(5) 151.4 1_655
C18 H18 N2S 0.95 2.69 3.332(5) 125.8 .
C25 H25 O7 0.95 2.48 3.275(4) 141.3 2_556
C5S H5S1 O10 0.98 2.37 3.287(5) 155.4 2_665
